data_7112018
loop_
_publ_author_name
'Terrance J. Hadlington'
'Cameron Jones'

_publ_section_title
;
 A singly bonded amido-distannyne: H2 activation and isocyanide
 coordination
;
_journal_name_full Chem.Commun.
_journal_page_first 2321
_journal_paper_doi 10.1039/c3cc49651a
_journal_volume 50
_journal_year 2014
_chemical_formula_sum 'C84 H78 N2 Sn2'
_chemical_formula_weight 1352.86
_chemical_name_systematic
; 
 ? 
;
_space_group_IT_number 2
_symmetry_cell_setting triclinic
_symmetry_space_group_name_Hall '-P 1'
_symmetry_space_group_name_H-M 'P -1'
_atom_sites_solution_hydrogens geom
_atom_sites_solution_primary direct
_atom_sites_solution_secondary difmap
_audit_creation_method SHELXL-97
_cell_angle_alpha 103.735(3)
_cell_angle_beta 101.423(3)
_cell_angle_gamma 94.545(3)
_cell_formula_units_Z 1
_cell_length_a 10.8594(7)
_cell_length_b 12.3800(7)
_cell_length_c 12.8382(7)
_cell_measurement_temperature 123(2)
_cell_volume 1628.88(17)
_computing_structure_refinement 'SHELXL-97 (Sheldrick, 1997)'
_computing_structure_solution 'SHELXS-97 (Sheldrick, 1990)'
_diffrn_ambient_temperature 123(2)
_diffrn_measured_fraction_theta_full 0.922
_diffrn_measured_fraction_theta_max 0.922
_diffrn_measurement_device_type 'Bruker Apex X8'
_diffrn_radiation_monochromator graphite
_diffrn_radiation_source 'fine-focus sealed tube'
_diffrn_radiation_type MoK\a
_diffrn_radiation_wavelength 0.71073
_diffrn_reflns_av_R_equivalents 0.0473
_diffrn_reflns_av_sigmaI/netI 0.0906
_diffrn_reflns_limit_h_max 12
_diffrn_reflns_limit_h_min -12
_diffrn_reflns_limit_k_max 14
_diffrn_reflns_limit_k_min -14
_diffrn_reflns_limit_l_max 15
_diffrn_reflns_limit_l_min -10
_diffrn_reflns_number 10506
_diffrn_reflns_theta_full 25.00
_diffrn_reflns_theta_max 25.00
_diffrn_reflns_theta_min 2.94
_exptl_absorpt_coefficient_mu 0.815
_exptl_absorpt_correction_T_max 0.922
_exptl_absorpt_correction_T_min 0.880
_exptl_absorpt_correction_type multi-scan
_exptl_absorpt_process_details 'Sortav, Blessing 1995'
_exptl_crystal_colour yellow
_exptl_crystal_density_diffrn 1.379
_exptl_crystal_density_method 'not measured'
_exptl_crystal_description block
_exptl_crystal_F_000 696
_exptl_crystal_size_max 0.15
_exptl_crystal_size_mid 0.12
_exptl_crystal_size_min 0.10
_refine_diff_density_max 1.209
_refine_diff_density_min -0.961
_refine_diff_density_rms 0.137
_refine_ls_extinction_method none
_refine_ls_goodness_of_fit_ref 1.063
_refine_ls_hydrogen_treatment constr
_refine_ls_matrix_type full
_refine_ls_number_parameters 376
_refine_ls_number_reflns 5282
_refine_ls_number_restraints 24
_refine_ls_restrained_S_all 1.071
_refine_ls_R_factor_all 0.0920
_refine_ls_R_factor_gt 0.0687
_refine_ls_shift/su_max 0.000
_refine_ls_shift/su_mean 0.000
_refine_ls_structure_factor_coef Fsqd
_refine_ls_weighting_details 'calc w=1/[\s^2^(Fo^2^)+(0.0749P)^2^+5.5822P] where P=(Fo^2^+2Fc^2^)/3'
_refine_ls_weighting_scheme calc
_refine_ls_wR_factor_gt 0.1524
_refine_ls_wR_factor_ref 0.1660
_reflns_number_gt 4187
_reflns_number_total 5282
_reflns_threshold_expression >2sigma(I)
_cod_data_source_file c3cc49651a.txt
_cod_data_source_block compound2S
_cod_original_sg_symbol_H-M P-1
_cod_database_code 7112018

loop_
_symmetry_equiv_pos_as_xyz
'x, y, z'
'-x, -y, -z'

loop_
_atom_site_label
_atom_site_type_symbol
_atom_site_fract_x
_atom_site_fract_y
_atom_site_fract_z
_atom_site_U_iso_or_equiv
_atom_site_adp_type
_atom_site_occupancy
_atom_site_symmetry_multiplicity
_atom_site_calc_flag
_atom_site_refinement_flags
_atom_site_disorder_assembly
_atom_site_disorder_group
Sn1 Sn 0.64156(5) 0.97641(4) 0.96293(4) 0.02296(19) Uani 1 1 d . . .
N1 N 0.4688(5) 0.8817(5) 0.9880(5) 0.0225(13) Uani 1 1 d . . .
H1 H 0.4932 0.8522 1.0480 0.027 Uiso 1 1 calc R . .
C1 C 0.4221(6) 0.7899(5) 0.8912(6) 0.0203(16) Uani 1 1 d . . .
C2 C 0.4517(7) 0.7997(6) 0.7920(6) 0.0235(16) Uani 1 1 d . . .
C3 C 0.4115(7) 0.7092(6) 0.6991(6) 0.0318(19) Uani 1 1 d . . .
H3 H 0.4302 0.7157 0.6314 0.038 Uiso 1 1 calc R . .
C4 C 0.3452(8) 0.6099(7) 0.7026(7) 0.036(2) Uani 1 1 d . B .
C5 C 0.3151(7) 0.6036(6) 0.8004(7) 0.0329(19) Uani 1 1 d . . .
H5 H 0.2672 0.5369 0.8027 0.040 Uiso 1 1 calc R . .
C6 C 0.3518(7) 0.6906(5) 0.8959(6) 0.0234(16) Uani 1 1 d . . .
C7 C 0.3035(8) 0.5138(7) 0.6039(7) 0.066(3) Uani 1 1 d D . .
H7 H 0.3437 0.5357 0.5469 0.079 Uiso 1 1 calc R A 1
C8 C 0.3529(15) 0.4062(13) 0.6159(17) 0.085(7) Uani 0.618(19) 1 d PDU B 1
H8A H 0.4455 0.4198 0.6405 0.127 Uiso 0.618(19) 1 calc PR B 1
H8B H 0.3291 0.3500 0.5448 0.127 Uiso 0.618(19) 1 calc PR B 1
H8C H 0.3163 0.3787 0.6701 0.127 Uiso 0.618(19) 1 calc PR B 1
C9 C 0.1644(8) 0.4977(11) 0.5555(9) 0.102(5) Uani 1 1 d D B .
H9A H 0.1183 0.4748 0.6067 0.153 Uiso 1 1 calc R . .
H9B H 0.1449 0.4394 0.4858 0.153 Uiso 1 1 calc R . .
H9C H 0.1388 0.5682 0.5422 0.153 Uiso 1 1 calc R . .
C10 C 0.5164(7) 0.9114(6) 0.7843(6) 0.0249(17) Uani 1 1 d . . .
C11 C 0.4228(7) 0.9890(6) 0.7624(6) 0.0282(18) Uani 1 1 d . . .
C12 C 0.4607(9) 1.0988(7) 0.7580(7) 0.039(2) Uani 1 1 d . . .
H12 H 0.5479 1.1218 0.7635 0.047 Uiso 1 1 calc R . .
C13 C 0.3770(10) 1.1731(8) 0.7463(8) 0.052(3) Uani 1 1 d . . .
H13 H 0.4074 1.2470 0.7457 0.062 Uiso 1 1 calc R . .
C14 C 0.2493(11) 1.1445(8) 0.7352(7) 0.053(3) Uani 1 1 d . . .
H14 H 0.1913 1.1972 0.7280 0.063 Uiso 1 1 calc R . .
C15 C 0.2090(10) 1.0359(8) 0.7350(7) 0.048(2) Uani 1 1 d . . .
H15 H 0.1210 1.0129 0.7252 0.058 Uiso 1 1 calc R . .
C16 C 0.2921(8) 0.9606(7) 0.7486(7) 0.037(2) Uani 1 1 d . . .
H16 H 0.2604 0.8868 0.7486 0.044 Uiso 1 1 calc R . .
C17 C 0.6098(8) 0.8918(7) 0.7107(7) 0.036(2) Uani 1 1 d . . .
C18 C 0.6075(9) 0.9397(8) 0.6212(7) 0.047(2) Uani 1 1 d . . .
H18 H 0.5440 0.9854 0.6042 0.056 Uiso 1 1 calc R . .
C19 C 0.6961(11) 0.9211(10) 0.5583(9) 0.062(3) Uani 1 1 d . . .
H19 H 0.6918 0.9526 0.4973 0.075 Uiso 1 1 calc R . .
C20 C 0.7860(10) 0.8609(9) 0.5811(8) 0.057(3) Uani 1 1 d . . .
H20 H 0.8484 0.8530 0.5384 0.068 Uiso 1 1 calc R . .
C21 C 0.7937(10) 0.8078(8) 0.6658(8) 0.055(3) Uani 1 1 d . . .
H21 H 0.8572 0.7612 0.6796 0.066 Uiso 1 1 calc R . .
C22 C 0.7017(8) 0.8268(7) 0.7304(7) 0.042(2) Uani 1 1 d . . .
H22 H 0.7047 0.7926 0.7896 0.051 Uiso 1 1 calc R . .
C23 C 0.3118(6) 0.6834(5) 1.0012(6) 0.0209(16) Uani 1 1 d . . .
H23 H 0.3873 0.7164 1.0626 0.025 Uiso 1 1 calc R . .
C24 C 0.2776(7) 0.5629(6) 1.0066(6) 0.0269(17) Uani 1 1 d . . .
C25 C 0.1574(7) 0.5051(6) 0.9624(6) 0.0288(18) Uani 1 1 d . . .
H25 H 0.0915 0.5419 0.9313 0.035 Uiso 1 1 calc R . .
C26 C 0.1322(8) 0.3934(6) 0.9631(8) 0.040(2) Uani 1 1 d . . .
H26 H 0.0497 0.3535 0.9310 0.048 Uiso 1 1 calc R . .
C27 C 0.2259(9) 0.3412(7) 1.0098(9) 0.055(3) Uani 1 1 d . . .
H27 H 0.2089 0.2646 1.0093 0.066 Uiso 1 1 calc R . .
C28 C 0.3427(9) 0.3982(8) 1.0568(10) 0.066(3) Uani 1 1 d . . .
H28 H 0.4069 0.3626 1.0919 0.079 Uiso 1 1 calc R . .
C29 C 0.3689(8) 0.5094(7) 1.0535(9) 0.052(3) Uani 1 1 d . . .
H29 H 0.4519 0.5483 1.0846 0.063 Uiso 1 1 calc R . .
C30 C 0.2082(7) 0.7553(5) 1.0226(6) 0.0219(16) Uani 1 1 d . . .
C31 C 0.1197(7) 0.7767(6) 0.9378(7) 0.0270(18) Uani 1 1 d . . .
H31 H 0.1240 0.7454 0.8637 0.032 Uiso 1 1 calc R . .
C32 C 0.0265(8) 0.8419(6) 0.9585(7) 0.034(2) Uani 1 1 d . . .
H32 H -0.0330 0.8548 0.8992 0.041 Uiso 1 1 calc R . .
C33 C 0.0192(8) 0.8892(6) 1.0669(8) 0.037(2) Uani 1 1 d . . .
H33 H -0.0448 0.9348 1.0819 0.044 Uiso 1 1 calc R . .
C34 C 0.1055(8) 0.8691(6) 1.1515(7) 0.034(2) Uani 1 1 d . . .
H34 H 0.1018 0.9021 1.2254 0.041 Uiso 1 1 calc R . .
C35 C 0.1967(7) 0.8020(6) 1.1307(6) 0.0275(18) Uani 1 1 d . . .
H35 H 0.2533 0.7867 1.1904 0.033 Uiso 1 1 calc R . .
C36 C 0.1609(11) 0.7315(10) 1.3940(10) 0.092(4) Uiso 1 1 d D . .
C37 C 0.2896(10) 0.7751(10) 1.4342(10) 0.076(3) Uiso 1 1 d D . .
H37 H 0.3178 0.8448 1.4876 0.091 Uiso 1 1 calc R . .
C38 C 0.3711(13) 0.7083(10) 1.3896(11) 0.094(4) Uiso 1 1 d D . .
H38 H 0.4593 0.7339 1.4145 0.113 Uiso 1 1 calc R . .
C39 C 0.3346(14) 0.6060(11) 1.3108(12) 0.115(5) Uiso 1 1 d D . .
H39 H 0.3972 0.5646 1.2844 0.138 Uiso 1 1 calc R . .
C40 C 0.2062(13) 0.5642(13) 1.2703(14) 0.125(6) Uiso 1 1 d D . .
H40 H 0.1776 0.4948 1.2166 0.150 Uiso 1 1 calc R . .
C41 C 0.1244(12) 0.6313(9) 1.3144(9) 0.078(4) Uiso 1 1 d D . .
H41 H 0.0362 0.6067 1.2880 0.094 Uiso 1 1 calc R . .
C42 C 0.0756(17) 0.8078(15) 1.4420(15) 0.147(7) Uiso 1 1 d D . .
H42A H -0.0118 0.7830 1.3998 0.221 Uiso 1 1 calc R . .
H42B H 0.1018 0.8844 1.4391 0.221 Uiso 1 1 calc R . .
H42C H 0.0808 0.8062 1.5187 0.221 Uiso 1 1 calc R . .
C8A C 0.3855(14) 0.479(2) 0.5249(16) 0.065(9) Uani 0.382(19) 1 d PDU B 2
H8A1 H 0.3890 0.5333 0.4807 0.097 Uiso 0.382(19) 1 calc PR B 2
H8A2 H 0.3503 0.4046 0.4765 0.097 Uiso 0.382(19) 1 calc PR B 2
H8A3 H 0.4712 0.4764 0.5657 0.097 Uiso 0.382(19) 1 calc PR B 2

loop_
_atom_site_aniso_label
_atom_site_aniso_U_11
_atom_site_aniso_U_22
_atom_site_aniso_U_33
_atom_site_aniso_U_23
_atom_site_aniso_U_13
_atom_site_aniso_U_12
Sn1 0.0215(3) 0.0167(3) 0.0289(3) 0.00381(19) 0.0074(2) -0.00619(18)
N1 0.023(3) 0.020(3) 0.023(4) 0.007(2) 0.004(3) -0.003(2)
C1 0.021(4) 0.013(3) 0.025(4) 0.000(3) 0.005(3) -0.001(3)
C2 0.024(4) 0.019(4) 0.024(4) 0.004(3) 0.005(3) -0.005(3)
C3 0.033(4) 0.028(4) 0.029(5) -0.001(3) 0.011(4) -0.008(3)
C4 0.031(5) 0.029(4) 0.041(5) -0.006(4) 0.012(4) -0.010(4)
C5 0.027(4) 0.021(4) 0.047(5) -0.002(3) 0.016(4) -0.011(3)
C6 0.020(4) 0.014(3) 0.037(5) 0.004(3) 0.011(3) 0.002(3)
C7 0.057(7) 0.052(6) 0.066(7) -0.029(5) 0.033(6) -0.033(5)
C8 0.096(9) 0.071(9) 0.079(9) 0.013(6) 0.007(6) 0.012(6)
C9 0.083(9) 0.138(13) 0.045(8) -0.028(7) 0.007(6) -0.042(9)
C10 0.032(4) 0.023(4) 0.017(4) 0.002(3) 0.009(3) -0.010(3)
C11 0.036(5) 0.029(4) 0.017(4) 0.007(3) 0.005(3) -0.008(3)
C12 0.044(5) 0.039(5) 0.035(5) 0.019(4) 0.002(4) -0.009(4)
C13 0.066(7) 0.039(5) 0.045(6) 0.023(4) -0.011(5) -0.005(5)
C14 0.079(8) 0.045(6) 0.038(6) 0.020(4) 0.007(5) 0.021(5)
C15 0.053(6) 0.062(6) 0.035(6) 0.018(4) 0.011(4) 0.012(5)
C16 0.044(5) 0.033(5) 0.035(5) 0.010(4) 0.013(4) -0.001(4)
C17 0.027(5) 0.030(4) 0.039(5) -0.009(4) 0.006(4) -0.016(4)
C18 0.042(5) 0.050(6) 0.042(6) 0.008(4) 0.011(4) -0.017(4)
C19 0.067(8) 0.074(8) 0.051(7) 0.018(5) 0.032(6) -0.011(6)
C20 0.052(7) 0.073(7) 0.043(7) 0.004(5) 0.025(5) -0.010(6)
C21 0.051(6) 0.052(6) 0.042(7) -0.012(5) -0.002(5) 0.004(5)
C22 0.032(5) 0.049(6) 0.033(5) -0.011(4) 0.009(4) -0.018(4)
C23 0.018(4) 0.018(4) 0.027(4) 0.009(3) 0.002(3) -0.001(3)
C24 0.023(4) 0.019(4) 0.041(5) 0.007(3) 0.014(4) -0.001(3)
C25 0.026(4) 0.018(4) 0.046(5) 0.010(3) 0.015(4) -0.001(3)
C26 0.032(5) 0.019(4) 0.071(7) 0.011(4) 0.024(4) -0.007(4)
C27 0.041(6) 0.023(4) 0.120(9) 0.031(5) 0.042(6) 0.008(4)
C28 0.028(5) 0.040(5) 0.148(11) 0.062(6) 0.017(6) 0.004(4)
C29 0.026(5) 0.036(5) 0.108(9) 0.045(5) 0.014(5) -0.001(4)
C30 0.022(4) 0.010(3) 0.031(5) 0.003(3) 0.007(3) -0.009(3)
C31 0.027(4) 0.014(3) 0.039(5) 0.009(3) 0.007(4) -0.010(3)
C32 0.029(5) 0.022(4) 0.052(6) 0.018(4) 0.008(4) -0.004(3)
C33 0.033(5) 0.019(4) 0.069(7) 0.021(4) 0.025(5) 0.006(3)
C34 0.045(5) 0.025(4) 0.038(5) 0.008(4) 0.023(4) 0.000(4)
C35 0.026(4) 0.026(4) 0.031(5) 0.016(3) 0.003(3) -0.008(3)
C8A 0.062(11) 0.063(11) 0.067(11) 0.010(7) 0.018(7) 0.009(7)

loop_
_atom_type_symbol
_atom_type_description
_atom_type_scat_dispersion_real
_atom_type_scat_dispersion_imag
_atom_type_scat_source
C C 0.0033 0.0016 'International Tables Vol C Tables 4.2.6.8 and 6.1.1.4'
H H 0.0000 0.0000 'International Tables Vol C Tables 4.2.6.8 and 6.1.1.4'
N N 0.0061 0.0033 'International Tables Vol C Tables 4.2.6.8 and 6.1.1.4'
Sn Sn -0.6537 1.4246 'International Tables Vol C Tables 4.2.6.8 and 6.1.1.4'

loop_
_geom_angle_atom_site_label_1
_geom_angle_atom_site_label_2
_geom_angle_atom_site_label_3
_geom_angle
_geom_angle_site_symmetry_1
_geom_angle_site_symmetry_3
N1 Sn1 N1 79.8(2) 2_677 .
N1 Sn1 C10 94.5(2) 2_677 .
N1 Sn1 C10 77.2(2) . .
C1 N1 Sn1 122.8(4) . 2_677
C1 N1 Sn1 107.6(4) . .
Sn1 N1 Sn1 100.2(2) 2_677 .
C2 C1 C6 120.4(6) . .
C2 C1 N1 118.3(6) . .
C6 C1 N1 121.4(6) . .
C3 C2 C1 118.6(6) . .
C3 C2 C10 121.0(6) . .
C1 C2 C10 120.2(6) . .
C4 C3 C2 122.0(7) . .
C5 C4 C3 118.1(7) . .
C5 C4 C7 120.1(7) . .
C3 C4 C7 121.8(8) . .
C4 C5 C6 122.8(7) . .
C5 C6 C1 118.1(6) . .
C5 C6 C23 121.6(6) . .
C1 C6 C23 120.2(6) . .
C4 C7 C8A 122.3(11) . .
C4 C7 C9 113.7(7) . .
C8A C7 C9 115.9(8) . .
C4 C7 C8 114.9(11) . .
C8A C7 C8 69.6(14) . .
C9 C7 C8 112.7(7) . .
C11 C10 C17 117.2(7) . .
C11 C10 C2 111.4(6) . .
C17 C10 C2 111.0(6) . .
C11 C10 Sn1 110.6(5) . .
C17 C10 Sn1 105.0(5) . .
C2 C10 Sn1 100.0(4) . .
C16 C11 C12 115.2(8) . .
C16 C11 C10 123.2(7) . .
C12 C11 C10 121.6(7) . .
C13 C12 C11 122.1(8) . .
C12 C13 C14 121.9(9) . .
C13 C14 C15 117.1(9) . .
C16 C15 C14 121.8(10) . .
C15 C16 C11 121.8(8) . .
C22 C17 C18 117.1(8) . .
C22 C17 C10 119.9(8) . .
C18 C17 C10 123.0(8) . .
C19 C18 C17 120.6(10) . .
C20 C19 C18 121.0(11) . .
C19 C20 C21 122.3(10) . .
C20 C21 C22 116.5(10) . .
C17 C22 C21 122.3(10) . .
C30 C23 C6 111.6(6) . .
C30 C23 C24 112.3(6) . .
C6 C23 C24 113.3(6) . .
C29 C24 C25 118.5(7) . .
C29 C24 C23 119.3(7) . .
C25 C24 C23 122.1(7) . .
C24 C25 C26 120.3(8) . .
C27 C26 C25 120.0(8) . .
C28 C27 C26 120.1(8) . .
C27 C28 C29 119.9(9) . .
C24 C29 C28 121.1(8) . .
C31 C30 C35 117.0(7) . .
C31 C30 C23 122.4(6) . .
C35 C30 C23 120.5(6) . .
C32 C31 C30 121.7(7) . .
C31 C32 C33 119.9(8) . .
C34 C33 C32 119.3(8) . .
C35 C34 C33 120.8(7) . .
C34 C35 C30 121.3(7) . .
C41 C36 C37 120.7(12) . .
C41 C36 C42 126.6(12) . .
C37 C36 C42 112.6(12) . .
C38 C37 C36 114.3(12) . .
C37 C38 C39 125.1(14) . .
C38 C39 C40 120.1(15) . .
C41 C40 C39 114.8(15) . .
C40 C41 C36 124.9(13) . .

loop_
_geom_bond_atom_site_label_1
_geom_bond_atom_site_label_2
_geom_bond_distance
_geom_bond_site_symmetry_2
Sn1 N1 2.242(6) 2_677
Sn1 N1 2.251(6) .
Sn1 C10 2.338(7) .
N1 C1 1.444(8) .
N1 Sn1 2.242(6) 2_677
C1 C2 1.402(10) .
C1 C6 1.415(9) .
C2 C3 1.397(10) .
C2 C10 1.534(9) .
C3 C4 1.389(10) .
C4 C5 1.376(11) .
C4 C7 1.483(11) .
C5 C6 1.391(10) .
C6 C23 1.519(10) .
C7 C8A 1.488(8) .
C7 C9 1.493(7) .
C7 C8 1.504(7) .
C10 C11 1.485(11) .
C10 C17 1.514(11) .
C11 C16 1.400(11) .
C11 C12 1.407(10) .
C12 C13 1.356(13) .
C13 C14 1.374(14) .
C14 C15 1.380(13) .
C15 C16 1.365(12) .
C17 C22 1.353(12) .
C17 C18 1.410(12) .
C18 C19 1.372(13) .
C19 C20 1.304(15) .
C20 C21 1.390(14) .
C21 C22 1.421(13) .
C23 C30 1.516(10) .
C23 C24 1.530(9) .
C24 C29 1.356(11) .
C24 C25 1.380(10) .
C25 C26 1.391(10) .
C26 C27 1.364(12) .
C27 C28 1.351(13) .
C28 C29 1.396(11) .
C30 C31 1.394(10) .
C30 C35 1.405(10) .
C31 C32 1.370(11) .
C32 C33 1.396(12) .
C33 C34 1.372(12) .
C34 C35 1.368(11) .
C36 C41 1.379(8) .
C36 C37 1.404(8) .
C36 C42 1.489(8) .
C37 C38 1.374(7) .
C38 C39 1.392(8) .
C39 C40 1.398(8) .
C40 C41 1.375(8) .
